data_2237743
loop_
_publ_author_name
'Adizov, Shahobiddin M.'
'Mukhamathanova, Rimma F.'
'Turgunov, Kambarali K.'
'Sham'yanov, Ildar D.'
'Tashkhodjaev, Bakhodir'

_publ_section_title
;
 5,7-Dihydroxy-2-(3-hydroxy-4,5-dimethoxyphenyl)-6-methoxy-4<i>H</i>-chromen-4-one
;
_journal_coeditor_code ZP2001
_journal_issue 4
_journal_name_full 'Acta Crystallographica Section E'
_journal_page_first o578
_journal_paper_doi 10.1107/S1600536813007381
_journal_volume 69
_journal_year 2013
_chemical_formula_iupac 'C18 H16 O8'
_chemical_formula_moiety 'C18 H16 O8'
_chemical_formula_sum 'C18 H16 O8'
_chemical_formula_weight 360.31
_chemical_melting_point 517.0(10)
_chemical_name_common
;
5,7,3'-Trihydroxy-6,4',5'-trimethoxyflavone
;
_chemical_name_systematic 5,7-Dihydroxy-2-(3-hydroxy-4,5-dimethoxyphenyl)-6-methoxy-4<i>H</i>-chromen-4-one
_space_group_IT_number 7
_symmetry_cell_setting monoclinic
_symmetry_space_group_name_Hall 'P -2yc'
_symmetry_space_group_name_H-M 'P 1 c 1'
_atom_sites_solution_hydrogens geom
_atom_sites_solution_primary direct
_atom_sites_solution_secondary difmap
_audit_creation_method SHELXL-97
_cell_angle_alpha 90.00
_cell_angle_beta 103.310(6)
_cell_angle_gamma 90.00
_cell_formula_units_Z 2
_cell_length_a 11.5837(6)
_cell_length_b 4.4677(3)
_cell_length_c 15.5521(8)
_cell_measurement_reflns_used 1516
_cell_measurement_temperature 300(2)
_cell_measurement_theta_max 75.1336
_cell_measurement_theta_min 3.9241
_cell_volume 783.24(8)
_computing_cell_refinement
;
CrysAlis PRO (Oxford Diffraction, 2009)
;
_computing_data_collection
;
CrysAlis PRO (Oxford Diffraction, 2009)
;
_computing_data_reduction
;
CrysAlis PRO (Oxford Diffraction, 2009)
;
_computing_molecular_graphics 'XP in sHELXTL  (Sheldrick, 2008)'
_computing_publication_material 'publCIF (Westrip, 2010)'
_computing_structure_refinement 'SHELXL97 (Sheldrick, 2008)'
_computing_structure_solution 'SHELXS97 (Sheldrick, 2008)'
_diffrn_ambient_temperature 300(2)
_diffrn_detector_area_resol_mean 10.2576
_diffrn_measured_fraction_theta_full 0.991
_diffrn_measured_fraction_theta_max 0.991
_diffrn_measurement_device_type 'Oxford Diffraction Xcalibur Ruby'
_diffrn_measurement_method '\w scans'
_diffrn_radiation_monochromator graphite
_diffrn_radiation_source 'Enhance (Cu) X-ray Source'
_diffrn_radiation_type 'Cu K\a'
_diffrn_radiation_wavelength 1.54184
_diffrn_reflns_av_R_equivalents 0.0180
_diffrn_reflns_av_sigmaI/netI 0.0220
_diffrn_reflns_limit_h_max 14
_diffrn_reflns_limit_h_min -11
_diffrn_reflns_limit_k_max 5
_diffrn_reflns_limit_k_min -3
_diffrn_reflns_limit_l_max 19
_diffrn_reflns_limit_l_min -19
_diffrn_reflns_number 2540
_diffrn_reflns_theta_full 71.95
_diffrn_reflns_theta_max 71.95
_diffrn_reflns_theta_min 3.92
_exptl_absorpt_coefficient_mu 1.037
_exptl_absorpt_correction_T_max 0.8127
_exptl_absorpt_correction_T_min 0.6375
_exptl_absorpt_correction_type multi-scan
_exptl_absorpt_process_details
;
(CrysAlis PRO; Oxford Diffraction, 2009)
;
_exptl_crystal_colour yellow
_exptl_crystal_density_diffrn 1.528
_exptl_crystal_density_method 'not measured'
_exptl_crystal_description prismatic
_exptl_crystal_F_000 376
_exptl_crystal_size_max 0.60
_exptl_crystal_size_mid 0.40
_exptl_crystal_size_min 0.20
_refine_diff_density_max 0.162
_refine_diff_density_min -0.188
_refine_ls_extinction_coef 0.008(2)
_refine_ls_extinction_expression Fc^*^=kFc[1+0.001xFc^2^\l^3^/sin(2\q)]^-1/4^
_refine_ls_extinction_method 'SHELXL97 (Sheldrick, 2008)'
_refine_ls_goodness_of_fit_ref 1.073
_refine_ls_hydrogen_treatment constr
_refine_ls_matrix_type full
_refine_ls_number_parameters 242
_refine_ls_number_reflns 1841
_refine_ls_number_restraints 2
_refine_ls_restrained_S_all 1.072
_refine_ls_R_factor_all 0.0486
_refine_ls_R_factor_gt 0.0421
_refine_ls_shift/su_max 0.001
_refine_ls_shift/su_mean 0.000
_refine_ls_structure_factor_coef Fsqd
_refine_ls_weighting_details 'calc w=1/[\s^2^(Fo^2^)+(0.0802P)^2^+0.1369P] where P=(Fo^2^+2Fc^2^)/3'
_refine_ls_weighting_scheme calc
_refine_ls_wR_factor_gt 0.1159
_refine_ls_wR_factor_ref 0.1259
_reflns_number_gt 1632
_reflns_number_total 1841
_reflns_threshold_expression I>2sigma(I)
_cod_data_source_file zp2001.cif
_cod_data_source_block I
_cod_original_cell_volume 783.23(8)
_cod_original_sg_symbol_H-M 'P c'
_cod_database_code 2237743
_cod_database_fobs_code 2237743

loop_
_symmetry_equiv_pos_as_xyz
'x, y, z'
'x, -y, z+1/2'

loop_
_atom_site_type_symbol
_atom_site_label
_atom_site_fract_x
_atom_site_fract_y
_atom_site_fract_z
_atom_site_U_iso_or_equiv
_atom_site_adp_type
_atom_site_calc_flag
_atom_site_refinement_flags
_atom_site_occupancy
_atom_site_symmetry_multiplicity
O O1 0.4704(2) 0.1567(6) 0.32058(17) 0.0446(6) Uani d . 1 1
O O5 0.2167(2) 0.7371(7) 0.19407(19) 0.0537(7) Uani d . 1 1
O O4 0.1091(2) 0.6830(6) 0.32115(18) 0.0499(6) Uani d . 1 1
H H4A 0.1203 0.7391 0.2735 0.075 Uiso calc R 1 1
O O3 0.1066(2) 0.4181(6) 0.48320(16) 0.0507(7) Uani d . 1 1
O O2 0.2852(2) 0.0185(7) 0.55401(18) 0.0544(7) Uani d . 1 1
H H2A 0.2481 0.1197 0.5825 0.082 Uiso calc R 1 1
C C2 0.4798(3) 0.2888(8) 0.2441(2) 0.0391(7) Uani d . 1 1
C C3 0.3979(3) 0.4806(9) 0.2006(2) 0.0443(8) Uani d . 1 1
H H3A 0.4071 0.5636 0.1478 0.053 Uiso calc R 1 1
C C4 0.2961(3) 0.5607(8) 0.2339(2) 0.0405(7) Uani d . 1 1
C C5 0.1957(3) 0.4917(8) 0.3591(2) 0.0395(7) Uani d . 1 1
C C6 0.1942(3) 0.3556(8) 0.4387(2) 0.0412(7) Uani d . 1 1
C C7 0.2850(3) 0.1563(8) 0.4774(2) 0.0426(8) Uani d . 1 1
C C8 0.3774(3) 0.0899(9) 0.4375(2) 0.0454(8) Uani d . 1 1
H H8A 0.4373 -0.0424 0.4635 0.054 Uiso calc R 1 1
C C9 0.3774(3) 0.2264(8) 0.3583(2) 0.0385(7) Uani d . 1 1
C C10 0.2897(3) 0.4242(8) 0.3162(2) 0.0378(7) Uani d . 1 1
O O8 0.7492(3) 0.3071(7) 0.03979(19) 0.0587(8) Uani d . 1 1
O O7 0.9075(2) -0.0387(6) 0.1554(2) 0.0518(7) Uani d . 1 1
O O6 0.8517(2) -0.2462(7) 0.3062(2) 0.0561(7) Uani d . 1 1
H H6A 0.9159 -0.2482 0.2925 0.084 Uiso calc R 1 1
C C1' 0.5891(3) 0.1945(8) 0.2175(2) 0.0397(7) Uani d . 1 1
C C2' 0.6697(3) 0.0105(8) 0.2724(2) 0.0420(8) Uani d . 1 1
H H2'A 0.6530 -0.0633 0.3241 0.050 Uiso calc R 1 1
C C3' 0.7758(3) -0.0643(8) 0.2503(2) 0.0432(8) Uani d . 1 1
C C4' 0.8016(3) 0.0457(8) 0.1735(2) 0.0413(8) Uani d . 1 1
C C5' 0.7192(3) 0.2219(9) 0.1170(2) 0.0443(8) Uani d . 1 1
C C6' 0.6126(3) 0.3017(8) 0.1387(2) 0.0445(8) Uani d . 1 1
H H6'A 0.5582 0.4241 0.1014 0.053 Uiso calc R 1 1
C C11 0.0019(4) 0.2442(10) 0.4528(3) 0.0587(10) Uani d . 1 1
H H11A -0.0520 0.2790 0.4903 0.088 Uiso calc R 1 1
H H11B 0.0225 0.0358 0.4544 0.088 Uiso calc R 1 1
H H11C -0.0351 0.3008 0.3933 0.088 Uiso calc R 1 1
C C12 0.9874(4) 0.2038(10) 0.1495(4) 0.0619(11) Uani d . 1 1
H H12A 1.0519 0.1304 0.1262 0.093 Uiso calc R 1 1
H H12B 1.0180 0.2864 0.2073 0.093 Uiso calc R 1 1
H H12C 0.9455 0.3563 0.1112 0.093 Uiso calc R 1 1
C C13 0.6770(4) 0.5095(10) -0.0170(3) 0.0563(10) Uani d . 1 1
H H13A 0.7116 0.5524 -0.0661 0.085 Uiso calc R 1 1
H H13B 0.6701 0.6913 0.0143 0.085 Uiso calc R 1 1
H H13C 0.5997 0.4236 -0.0382 0.085 Uiso calc R 1 1

loop_
_atom_site_aniso_label
_atom_site_aniso_U_11
_atom_site_aniso_U_22
_atom_site_aniso_U_33
_atom_site_aniso_U_12
_atom_site_aniso_U_13
_atom_site_aniso_U_23
O1 0.0371(12) 0.0586(14) 0.0446(12) 0.0102(11) 0.0227(10) 0.0024(11)
O5 0.0449(14) 0.0703(16) 0.0533(14) 0.0189(13) 0.0266(12) 0.0137(13)
O4 0.0382(12) 0.0658(15) 0.0526(14) 0.0148(12) 0.0246(11) 0.0045(12)
O3 0.0449(13) 0.0656(15) 0.0509(15) 0.0012(13) 0.0304(11) -0.0103(12)
O2 0.0553(16) 0.0686(17) 0.0462(14) 0.0087(14) 0.0258(12) 0.0061(12)
C2 0.0319(16) 0.0484(17) 0.0413(17) 0.0022(14) 0.0170(13) -0.0078(14)
C3 0.0415(17) 0.055(2) 0.0429(18) 0.0064(17) 0.0233(15) 0.0006(15)
C4 0.0316(15) 0.0505(18) 0.0423(18) 0.0038(15) 0.0146(14) -0.0026(15)
C5 0.0321(15) 0.0503(17) 0.0409(16) 0.0003(14) 0.0183(13) -0.0065(14)
C6 0.0329(16) 0.0533(17) 0.0421(16) 0.0009(14) 0.0184(13) -0.0092(15)
C7 0.0464(19) 0.0498(17) 0.0359(17) -0.0032(16) 0.0181(14) -0.0067(14)
C8 0.0381(17) 0.0547(19) 0.0459(18) 0.0058(15) 0.0147(14) -0.0003(16)
C9 0.0336(15) 0.0479(17) 0.0383(16) 0.0012(14) 0.0170(13) -0.0071(13)
C10 0.0319(15) 0.0469(16) 0.0390(16) 0.0024(13) 0.0171(13) -0.0069(13)
O8 0.0532(16) 0.082(2) 0.0504(15) 0.0173(15) 0.0314(13) 0.0131(14)
O7 0.0425(14) 0.0519(14) 0.0716(18) 0.0116(12) 0.0354(13) 0.0020(13)
O6 0.0440(14) 0.0678(16) 0.0636(16) 0.0180(13) 0.0272(12) 0.0145(14)
C1' 0.0313(15) 0.0485(17) 0.0437(17) -0.0019(14) 0.0175(13) -0.0074(14)
C2' 0.0397(17) 0.0483(17) 0.0439(18) 0.0043(15) 0.0219(15) 0.0025(14)
C3' 0.0368(17) 0.0447(17) 0.0509(19) 0.0060(14) 0.0155(15) -0.0016(15)
C4' 0.0335(16) 0.0448(16) 0.0529(19) 0.0055(13) 0.0250(15) -0.0057(15)
C5' 0.0423(18) 0.0553(19) 0.0421(18) 0.0015(15) 0.0235(15) -0.0037(15)
C6' 0.0370(16) 0.0566(19) 0.0445(18) 0.0085(16) 0.0188(15) 0.0026(15)
C11 0.042(2) 0.076(3) 0.065(2) -0.0034(18) 0.0269(18) 0.001(2)
C12 0.0394(19) 0.060(2) 0.093(3) 0.0001(17) 0.029(2) 0.002(2)
C13 0.056(2) 0.066(2) 0.051(2) -0.0023(19) 0.0207(18) 0.0105(18)

loop_
_atom_type_symbol
_atom_type_description
_atom_type_scat_dispersion_real
_atom_type_scat_dispersion_imag
_atom_type_scat_source
C C 0.0181 0.0091 'International Tables Vol C Tables 4.2.6.8 and 6.1.1.4'
H H 0.0000 0.0000 'International Tables Vol C Tables 4.2.6.8 and 6.1.1.4'
O O 0.0492 0.0322 'International Tables Vol C Tables 4.2.6.8 and 6.1.1.4'

loop_
_geom_angle_atom_site_label_1
_geom_angle_atom_site_label_2
_geom_angle_atom_site_label_3
_geom_angle
C2 O1 C9 120.3(3)
C5 O4 H4A 109.5
C6 O3 C11 113.0(3)
C7 O2 H2A 109.5
C3 C2 O1 122.1(3)
C3 C2 C1' 126.3(3)
O1 C2 C1' 111.6(3)
C2 C3 C4 121.4(3)
C2 C3 H3A 119.3
C4 C3 H3A 119.3
O5 C4 C10 121.5(3)
O5 C4 C3 123.1(3)
C10 C4 C3 115.5(3)
O4 C5 C6 120.7(3)
O4 C5 C10 119.9(3)
C6 C5 C10 119.4(3)
O3 C6 C5 121.4(3)
O3 C6 C7 118.6(3)
C5 C6 C7 120.0(3)
O2 C7 C8 117.1(3)
O2 C7 C6 121.3(3)
C8 C7 C6 121.6(3)
C9 C8 C7 117.7(3)
C9 C8 H8A 121.1
C7 C8 H8A 121.1
C8 C9 O1 116.3(3)
C8 C9 C10 123.6(3)
O1 C9 C10 120.1(3)
C9 C10 C5 117.7(3)
C9 C10 C4 120.5(3)
C5 C10 C4 121.7(3)
C5' O8 C13 119.7(3)
C4' O7 C12 115.0(3)
C3' O6 H6A 109.5
C2' C1' C6' 120.4(3)
C2' C1' C2 119.7(3)
C6' C1' C2 119.9(3)
C1' C2' C3' 120.0(3)
C1' C2' H2'A 120.0
C3' C2' H2'A 120.0
O6 C3' C4' 121.9(3)
O6 C3' C2' 117.7(3)
C4' C3' C2' 120.4(3)
O7 C4' C5' 123.0(3)
O7 C4' C3' 117.3(3)
C5' C4' C3' 119.6(3)
O8 C5' C4' 115.8(3)
O8 C5' C6' 123.6(3)
C4' C5' C6' 120.6(3)
C5' C6' C1' 119.0(3)
C5' C6' H6'A 120.5
C1' C6' H6'A 120.5
O3 C11 H11A 109.5
O3 C11 H11B 109.5
H11A C11 H11B 109.5
O3 C11 H11C 109.5
H11A C11 H11C 109.5
H11B C11 H11C 109.5
O7 C12 H12A 109.5
O7 C12 H12B 109.5
H12A C12 H12B 109.5
O7 C12 H12C 109.5
H12A C12 H12C 109.5
H12B C12 H12C 109.5
O8 C13 H13A 109.5
O8 C13 H13B 109.5
H13A C13 H13B 109.5
O8 C13 H13C 109.5
H13A C13 H13C 109.5
H13B C13 H13C 109.5

loop_
_geom_bond_atom_site_label_1
_geom_bond_atom_site_label_2
_geom_bond_distance
O1 C2 1.354(4)
O1 C9 1.376(4)
O5 C4 1.260(4)
O4 C5 1.346(4)
O4 H4A 0.8200
O3 C6 1.382(4)
O3 C11 1.425(5)
O2 C7 1.341(4)
O2 H2A 0.8200
C2 C3 1.340(5)
C2 C1' 1.482(4)
C3 C4 1.438(4)
C3 H3A 0.9300
C4 C10 1.436(5)
C5 C6 1.383(5)
C5 C10 1.434(4)
C6 C7 1.403(5)
C7 C8 1.387(5)
C8 C9 1.374(5)
C8 H8A 0.9300
C9 C10 1.391(5)
O8 C5' 1.378(4)
O8 C13 1.399(5)
O7 C4' 1.373(4)
O7 C12 1.441(5)
O6 C3' 1.355(5)
O6 H6A 0.8200
C1' C2' 1.382(5)
C1' C6' 1.399(5)
C2' C3' 1.391(5)
C2' H2'A 0.9300
C3' C4' 1.387(5)
C4' C5' 1.385(5)
C5' C6' 1.399(5)
C6' H6'A 0.9300
C11 H11A 0.9600
C11 H11B 0.9600
C11 H11C 0.9600
C12 H12A 0.9600
C12 H12B 0.9600
C12 H12C 0.9600
C13 H13A 0.9600
C13 H13B 0.9600
C13 H13C 0.9600

loop_
_geom_hbond_atom_site_label_D
_geom_hbond_atom_site_label_H
_geom_hbond_atom_site_label_A
_geom_hbond_site_symmetry_A
_geom_hbond_distance_DH
_geom_hbond_distance_HA
_geom_hbond_distance_DA
_geom_hbond_angle_DHA
_geom_hbond_publ_flag
O2 H2A O3 1_555 0.82 2.38 2.762(4) 109.0 y
O2 H2A O5 2_565 0.82 1.96 2.713(4) 152.0 y
O4 H4A O5 1_555 0.82 1.85 2.579(4) 148.0 y
O6 H6A O4 1_645 0.82 2.20 2.954(3) 153.0 y
O6 H6A O7 1_555 0.82 2.31 2.734(4) 113.0 y
C2' H2'A O1 1_555 0.93 2.32 2.667(4) 101.0 ?
C3 H3A O2 2_564 0.93 2.58 3.246(5) 129.0 y
C12 H12B O4 1_655 0.96 2.55 3.459(6) 157.0 y
C12 H12C O8 1_555 0.96 2.32 2.927(6) 122.0 y

loop_
_cod_related_entry_id
_cod_related_entry_database
_cod_related_entry_code
1 ChemSpider 4593346
